data_2232837
loop_
_publ_author_name
'Li, Yue-Ming'
'Li, Jian-Ye'
'Wang, Qian'
'Hao, Ai-You'
'Sun, Tao'

_publ_section_title
;
 (<i>Z</i>)-<i>N</i>-{3-[(2-Chloro-1,3-thiazol-5-yl)methyl]-1,3-thiazolidin-2-ylidene}cyanamide
;
_journal_coeditor_code LH5358
_journal_issue 12
_journal_name_full 'Acta Crystallographica Section E'
_journal_page_first o3303
_journal_paper_doi 10.1107/S1600536811047404
_journal_volume 67
_journal_year 2011
_chemical_formula_iupac 'C8 H7 Cl N4 S2'
_chemical_formula_moiety 'C8 H7 Cl N4 S2'
_chemical_formula_sum 'C8 H7 Cl N4 S2'
_chemical_formula_weight 258.75
_chemical_name_systematic
;
(<i>Z</i>)-<i>N</i>-{3-[(2-Chloro-1,3-thiazol-5-yl)methyl]-1,3-thiazolidin-2-
ylidene}cyanamide
;
_space_group_IT_number 14
_symmetry_cell_setting monoclinic
_symmetry_space_group_name_Hall '-P 2yn'
_symmetry_space_group_name_H-M 'P 1 21/n 1'
_atom_sites_solution_hydrogens geom
_atom_sites_solution_primary direct
_atom_sites_solution_secondary difmap
_audit_creation_method SHELXL-97
_cell_angle_alpha 90.00
_cell_angle_beta 112.433(2)
_cell_angle_gamma 90.00
_cell_formula_units_Z 4
_cell_length_a 9.6331(12)
_cell_length_b 11.2657(14)
_cell_length_c 10.7675(13)
_cell_measurement_reflns_used 3349
_cell_measurement_temperature 273(2)
_cell_measurement_theta_max 27.50
_cell_measurement_theta_min 2.73
_cell_volume 1080.1(2)
_computing_cell_refinement 'SAINT (Bruker, 1998)'
_computing_data_collection 'SMART (Bruker, 1998)'
_computing_data_reduction 'SAINT (Bruker, 1998)'
_computing_molecular_graphics 'SHELXTL (Sheldrick, 2008)'
_computing_publication_material 'SHELXTL (Sheldrick, 2008)'
_computing_structure_refinement 'SHELXL97 (Sheldrick, 2008)'
_computing_structure_solution 'SHELXS97 (Sheldrick, 2008)'
_diffrn_ambient_temperature 273(2)
_diffrn_measured_fraction_theta_full 0.983
_diffrn_measured_fraction_theta_max 0.983
_diffrn_measurement_device_type 'Bruker SMART CCD'
_diffrn_measurement_method '\f and \w scans'
_diffrn_radiation_monochromator graphite
_diffrn_radiation_source 'fine-focus sealed tube'
_diffrn_radiation_type MoK\a
_diffrn_radiation_wavelength 0.71073
_diffrn_reflns_av_R_equivalents 0.0145
_diffrn_reflns_av_sigmaI/netI 0.0181
_diffrn_reflns_limit_h_max 12
_diffrn_reflns_limit_h_min -12
_diffrn_reflns_limit_k_max 14
_diffrn_reflns_limit_k_min -11
_diffrn_reflns_limit_l_max 13
_diffrn_reflns_limit_l_min -13
_diffrn_reflns_number 6191
_diffrn_reflns_theta_full 27.50
_diffrn_reflns_theta_max 27.50
_diffrn_reflns_theta_min 2.42
_exptl_absorpt_coefficient_mu 0.710
_exptl_absorpt_correction_T_max 0.9324
_exptl_absorpt_correction_T_min 0.9010
_exptl_absorpt_correction_type multi-scan
_exptl_absorpt_process_details '(SADABS; Sheldrick, 1996)'
_exptl_crystal_colour colorless
_exptl_crystal_density_diffrn 1.591
_exptl_crystal_density_method 'not measured'
_exptl_crystal_description block
_exptl_crystal_F_000 528
_exptl_crystal_size_max 0.15
_exptl_crystal_size_mid 0.10
_exptl_crystal_size_min 0.10
_refine_diff_density_max 0.384
_refine_diff_density_min -0.266
_refine_ls_extinction_method none
_refine_ls_goodness_of_fit_ref 0.977
_refine_ls_hydrogen_treatment constr
_refine_ls_matrix_type full
_refine_ls_number_parameters 136
_refine_ls_number_reflns 2440
_refine_ls_number_restraints 0
_refine_ls_restrained_S_all 0.977
_refine_ls_R_factor_all 0.0405
_refine_ls_R_factor_gt 0.0332
_refine_ls_shift/su_max 0.000
_refine_ls_shift/su_mean 0.000
_refine_ls_structure_factor_coef Fsqd
_refine_ls_weighting_details 'calc w=1/[\s^2^(Fo^2^)+(0.0632P)^2^+0.5077P] where P=(Fo^2^+2Fc^2^)/3'
_refine_ls_weighting_scheme calc
_refine_ls_wR_factor_gt 0.0949
_refine_ls_wR_factor_ref 0.1083
_reflns_number_gt 2075
_reflns_number_total 2440
_reflns_threshold_expression I>2\s(I)
_cod_data_source_file lh5358.cif
_cod_data_source_block I
_cod_original_sg_symbol_H-M 'P 21/n'
_cod_database_code 2232837
_cod_database_fobs_code 2232837

loop_
_symmetry_equiv_pos_as_xyz
'x, y, z'
'-x+1/2, y+1/2, -z+1/2'
'-x, -y, -z'
'x-1/2, -y-1/2, z-1/2'

loop_
_atom_site_type_symbol
_atom_site_label
_atom_site_fract_x
_atom_site_fract_y
_atom_site_fract_z
_atom_site_U_iso_or_equiv
_atom_site_adp_type
_atom_site_calc_flag
_atom_site_refinement_flags
_atom_site_occupancy
_atom_site_symmetry_multiplicity
S S1 0.22859(6) 0.11411(5) 0.45559(5) 0.04850(16) Uani d . 1 1
S S2 0.42112(6) 0.16077(5) 0.07049(5) 0.04881(17) Uani d . 1 1
Cl Cl1 0.30959(8) 0.27500(7) -0.19805(6) 0.0715(2) Uani d . 1 1
N N1 0.3166(2) -0.00659(14) 0.29672(16) 0.0445(4) Uani d . 1 1
C C4 0.3566(2) 0.02118(18) 0.08619(19) 0.0452(4) Uani d . 1 1
C C2 0.3576(2) 0.08458(16) 0.38105(18) 0.0398(4) Uani d . 1 1
C C3 0.4033(3) -0.0430(2) 0.2174(2) 0.0532(5) Uani d . 1 1
H H3A 0.3906 -0.1277 0.2004 0.064 Uiso calc R 1 1
H H3B 0.5090 -0.0282 0.2688 0.064 Uiso calc R 1 1
C C1 0.1211(3) -0.0170(2) 0.3809(3) 0.0680(7) Uani d . 1 1
H H1A 0.1433 -0.0804 0.4466 0.082 Uiso calc R 1 1
H H1B 0.0144 0.0000 0.3481 0.082 Uiso calc R 1 1
N N2 0.4818(2) 0.14397(16) 0.40261(18) 0.0485(4) Uani d . 1 1
C C6 0.3112(2) 0.1563(2) -0.09762(19) 0.0475(5) Uani d . 1 1
N N3 0.2328(2) 0.0626(2) -0.14132(17) 0.0598(5) Uani d . 1 1
C C8 0.5191(2) 0.22657(19) 0.4975(2) 0.0484(5) Uani d . 1 1
N N4 0.5597(3) 0.29942(19) 0.5786(2) 0.0680(6) Uani d . 1 1
C C7 0.1657(3) -0.05279(19) 0.2663(2) 0.0527(5) Uani d . 1 1
H H7A 0.1649 -0.1385 0.2579 0.063 Uiso calc R 1 1
H H7B 0.0961 -0.0197 0.1824 0.063 Uiso calc R 1 1
C C5 0.2592(3) -0.0145(2) -0.0353(2) 0.0580(6) Uani d . 1 1
H H5A 0.2118 -0.0880 -0.0471 0.070 Uiso calc R 1 1

loop_
_atom_site_aniso_label
_atom_site_aniso_U_11
_atom_site_aniso_U_22
_atom_site_aniso_U_33
_atom_site_aniso_U_12
_atom_site_aniso_U_13
_atom_site_aniso_U_23
S1 0.0521(3) 0.0483(3) 0.0467(3) 0.0000(2) 0.0207(2) -0.0068(2)
S2 0.0445(3) 0.0554(3) 0.0384(3) -0.0010(2) 0.0067(2) -0.0027(2)
Cl1 0.0720(4) 0.0877(5) 0.0533(3) 0.0002(3) 0.0224(3) 0.0209(3)
N1 0.0568(10) 0.0397(8) 0.0339(7) 0.0054(7) 0.0139(7) -0.0003(6)
C4 0.0520(11) 0.0470(10) 0.0371(9) 0.0097(8) 0.0176(8) -0.0041(8)
C2 0.0474(10) 0.0364(9) 0.0315(8) 0.0081(7) 0.0104(7) 0.0059(7)
C3 0.0686(14) 0.0465(11) 0.0433(10) 0.0187(10) 0.0200(10) 0.0000(9)
C1 0.0731(16) 0.0668(15) 0.0673(15) -0.0213(13) 0.0304(13) -0.0164(12)
N2 0.0487(9) 0.0484(9) 0.0476(9) 0.0013(7) 0.0174(8) 0.0004(8)
C6 0.0418(10) 0.0644(13) 0.0353(9) 0.0028(9) 0.0137(8) 0.0014(9)
N3 0.0615(11) 0.0772(13) 0.0347(8) -0.0110(10) 0.0114(8) -0.0067(9)
C8 0.0432(10) 0.0453(11) 0.0526(11) -0.0015(8) 0.0139(9) 0.0059(9)
N4 0.0686(13) 0.0557(12) 0.0721(13) -0.0149(10) 0.0185(11) -0.0115(10)
C7 0.0626(13) 0.0431(10) 0.0436(10) -0.0065(9) 0.0105(9) -0.0029(9)
C5 0.0721(14) 0.0561(13) 0.0446(11) -0.0100(11) 0.0210(10) -0.0122(10)

loop_
_atom_type_symbol
_atom_type_description
_atom_type_scat_dispersion_real
_atom_type_scat_dispersion_imag
_atom_type_scat_source
C C 0.0033 0.0016 'International Tables Vol C Tables 4.2.6.8 and 6.1.1.4'
H H 0.0000 0.0000 'International Tables Vol C Tables 4.2.6.8 and 6.1.1.4'
N N 0.0061 0.0033 'International Tables Vol C Tables 4.2.6.8 and 6.1.1.4'
S S 0.1246 0.1234 'International Tables Vol C Tables 4.2.6.8 and 6.1.1.4'
Cl Cl 0.1484 0.1585 'International Tables Vol C Tables 4.2.6.8 and 6.1.1.4'

loop_
_geom_angle_atom_site_label_1
_geom_angle_atom_site_label_2
_geom_angle_atom_site_label_3
_geom_angle
C2 S1 C1 91.54(11)
C6 S2 C4 88.65(10)
C2 N1 C7 116.13(17)
C2 N1 C3 121.99(18)
C7 N1 C3 120.70(17)
C5 C4 C3 128.3(2)
C5 C4 S2 108.70(17)
C3 C4 S2 123.00(16)
N2 C2 N1 121.90(18)
N2 C2 S1 125.56(15)
N1 C2 S1 112.54(15)
N1 C3 C4 112.53(17)
N1 C3 H3A 109.1
C4 C3 H3A 109.1
N1 C3 H3B 109.1
C4 C3 H3B 109.1
H3A C3 H3B 107.8
C7 C1 S1 106.81(17)
C7 C1 H1A 110.4
S1 C1 H1A 110.4
C7 C1 H1B 110.4
S1 C1 H1B 110.4
H1A C1 H1B 108.6
C2 N2 C8 117.03(18)
N3 C6 S2 116.92(17)
N3 C6 Cl1 123.34(16)
S2 C6 Cl1 119.75(13)
C6 N3 C5 108.62(18)
N4 C8 N2 175.7(2)
N1 C7 C1 106.93(17)
N1 C7 H7A 110.3
C1 C7 H7A 110.3
N1 C7 H7B 110.3
C1 C7 H7B 110.3
H7A C7 H7B 108.6
C4 C5 N3 117.1(2)
C4 C5 H5A 121.4
N3 C5 H5A 121.4

loop_
_geom_bond_atom_site_label_1
_geom_bond_atom_site_label_2
_geom_bond_distance
S1 C2 1.749(2)
S1 C1 1.807(2)
S2 C6 1.714(2)
S2 C4 1.723(2)
Cl1 C6 1.716(2)
N1 C2 1.327(2)
N1 C7 1.459(3)
N1 C3 1.463(3)
C4 C5 1.348(3)
C4 C3 1.495(3)
C2 N2 1.313(3)
C3 H3A 0.9700
C3 H3B 0.9700
C1 C7 1.508(3)
C1 H1A 0.9700
C1 H1B 0.9700
N2 C8 1.326(3)
C6 N3 1.279(3)
N3 C5 1.378(3)
C8 N4 1.153(3)
C7 H7A 0.9700
C7 H7B 0.9700
C5 H5A 0.9300

loop_
_geom_torsion_atom_site_label_1
_geom_torsion_atom_site_label_2
_geom_torsion_atom_site_label_3
_geom_torsion_atom_site_label_4
_geom_torsion
C6 S2 C4 C5 -0.26(17)
C6 S2 C4 C3 -178.81(18)
C7 N1 C2 N2 -170.80(17)
C3 N1 C2 N2 -3.1(3)
C7 N1 C2 S1 8.9(2)
C3 N1 C2 S1 176.56(14)
C1 S1 C2 N2 -174.02(19)
C1 S1 C2 N1 6.31(16)
C2 N1 C3 C4 -88.0(2)
C7 N1 C3 C4 79.1(2)
C5 C4 C3 N1 -95.7(3)
S2 C4 C3 N1 82.6(2)
C2 S1 C1 C7 -18.40(19)
N1 C2 N2 C8 -174.14(18)
S1 C2 N2 C8 6.2(3)
C4 S2 C6 N3 0.15(19)
C4 S2 C6 Cl1 179.78(14)
S2 C6 N3 C5 0.0(3)
Cl1 C6 N3 C5 -179.61(17)
C2 N1 C7 C1 -22.8(2)
C3 N1 C7 C1 169.36(19)
S1 C1 C7 N1 25.2(2)
C3 C4 C5 N3 178.8(2)
S2 C4 C5 N3 0.3(3)
C6 N3 C5 C4 -0.2(3)

loop_
_cod_related_entry_id
_cod_related_entry_database
_cod_related_entry_code
1 ChemSpider 7992356
